data_7129134
loop_
_publ_author_name
'Du, Pingwu'
'Wang, Shengda'
'Huang, Qiang'
'Wang, Jinyi'
'Huang, Pingsen'
'Fang, Pengwei'

_publ_section_title
;
 Precise Membrane Separation of Nanoparticles Using a Microporous Polymer
 Containing Radially \p-Conjugated Molecular Carbocycles
;
_journal_name_full 'Chemical Communications'
_journal_paper_doi 10.1039/D1CC04480J
_journal_year 2021
_chemical_formula_moiety 'C92 H70'
_chemical_formula_sum 'C92 H70'
_chemical_formula_weight 1175.48
_chemical_name_common Ring
_space_group_crystal_system monoclinic
_space_group_IT_number 9
_space_group_name_Hall 'C -2yc'
_space_group_name_H-M_alt 'C 1 c 1'
_atom_sites_solution_hydrogens geom
_audit_creation_date 2020-08-01
_audit_creation_method
;
Olex2 1.2
(compiled 2018.05.29 svn.r3508 for OlexSys, GUI svn.r5506)
;
_audit_update_record
;
2020-08-01 deposited with the CCDC.	2021-10-18 downloaded from the CCDC.
;
_cell_angle_alpha 90
_cell_angle_beta 94.64
_cell_angle_gamma 90
_cell_formula_units_Z 8
_cell_length_a 12.920
_cell_length_b 65.967
_cell_length_c 18.697
_cell_measurement_reflns_used 94994
_cell_measurement_temperature 100(2)
_cell_measurement_theta_max 50.084
_cell_measurement_theta_min 2.51
_cell_volume 15883.108
_computing_molecular_graphics 'Olex2 (Dolomanov et al., 2009)'
_computing_publication_material 'Olex2 (Dolomanov et al., 2009)'
_computing_structure_refinement 'ShelXL (Sheldrick, 2015)'
_diffrn_ambient_temperature 100(2)
_diffrn_measured_fraction_theta_full 0.999
_diffrn_measured_fraction_theta_max 0.999
_diffrn_measurement_device_type 'CCD MX300-HE'
_diffrn_measurement_method '\w scans'
_diffrn_radiation_type synchrotron
_diffrn_radiation_wavelength 0.71073
_diffrn_reflns_av_R_equivalents 0.107
_diffrn_reflns_av_unetI/netI 0.0574
_diffrn_reflns_Laue_measured_fraction_full 0.999
_diffrn_reflns_Laue_measured_fraction_max 0.999
_diffrn_reflns_number 14071
_diffrn_reflns_point_group_measured_fraction_full 0.500
_diffrn_reflns_point_group_measured_fraction_max 0.500
_diffrn_reflns_theta_full 25.042
_diffrn_reflns_theta_max 25.042
_diffrn_reflns_theta_min 1.255
_diffrn_source 'SSRF, Beamline BL17B'
_exptl_absorpt_coefficient_mu 0.055
_exptl_crystal_colour Black
_exptl_crystal_density_diffrn 0.983
_exptl_crystal_description Plate
_exptl_crystal_F_000 4976
_exptl_crystal_size_max 0.06
_exptl_crystal_size_mid 0.05
_exptl_crystal_size_min 0.02
_refine_diff_density_max 0.247
_refine_diff_density_min -0.240
_refine_diff_density_rms 0.040
_refine_ls_abs_structure_details
;
No quotients, so Flack parameter determined by classical intensity fit
;
_refine_ls_abs_structure_Flack -1(5)
_refine_ls_extinction_method none
_refine_ls_goodness_of_fit_ref 1.029
_refine_ls_hydrogen_treatment constr
_refine_ls_matrix_type full
_refine_ls_number_parameters 1669
_refine_ls_number_reflns 14071
_refine_ls_number_restraints 2
_refine_ls_restrained_S_all 1.029
_refine_ls_R_factor_all 0.0514
_refine_ls_R_factor_gt 0.0452
_refine_ls_shift/su_max 0.001
_refine_ls_shift/su_mean 0.000
_refine_ls_structure_factor_coef Fsqd
_refine_ls_weighting_details 'w=1/[\s^2^(Fo^2^)+(0.0786P)^2^] where P=(Fo^2^+2Fc^2^)/3'
_refine_ls_weighting_scheme calc
_refine_ls_wR_factor_gt 0.1193
_refine_ls_wR_factor_ref 0.1226
_reflns_Friedel_coverage 0.000
_reflns_Friedel_fraction_full 0.000
_reflns_Friedel_fraction_max 0.000
_reflns_number_gt 11786
_reflns_number_total 14071
_reflns_threshold_expression 'I > 2\s(I)'
_cod_data_source_file d1cc04480j2.cif
_cod_data_source_block ring
_cod_original_cell_volume 15883.1
_cod_database_code 7129134
_shelx_shelxl_version_number 2014/7
_shelx_space_group_comment
;
The symmetry employed for this shelxl refinement is uniquely defined
by the following loop, which should always be used as a source of
symmetry information in preference to the above space-group names.
They are only intended as comments.
;
_olex2_refinement_description
;
1. Fixed Uiso
 At 1.2 times of:
  All C(H) groups
 At 1.5 times of:
  All C(H,H,H) groups
2.a Aromatic/amide H refined with riding coordinates:
 C00N(H00N), C00V(H00V), C00X(H00X), C010(H010), C011(H011), C012(H012),
 C015(H015), C017(H017), C01A(H01A), C01B(H01B), C01C(H01C), C01D(H01D),
 C01E(H01E), C01I(H01I), C01L(H01L), C01N(H01N), C01P(H01P), C01Q(H01Q),
 C01R(H01R), C01T(H01T), C01V(H01V), C01X(H01X), C01Y(H01Y), C01Z(H01Z),
 C020(H020), C021(H021), C024(H024), C026(H026), C027(H027), C028(H028),
 C02A(H02A), C02B(H02B), C02C(H02C), C02D(H02D), C02F(H02F), C02G(H02G),
 C02H(H02H), C02I(H02I), C02J(H02J), C02K(H02K), C02L(H02L), C02M(H02M),
 C02N(H02N), C02P(H02P), C02R(H02R), C02S(H02S), C02T(H02T), C02U(H02U),
 C02V(H02V), C02W(H02W), C02X(H02X), C02Y(H02Y), C02Z(H02Z), C030(H030),
 C031(H031), C032(H032), C033(H033), C035(H035), C036(H036), C037(H037),
 C038(H038), C039(H039), C03A(H03F), C03D(H03D), C03E(H03E), C03F(H03G),
 C03J(H03J), C03N(H03N), C03O(H03O), C03P(H03P), C03Q(H03Q), C03S(H03S),
 C03U(H03U), C03V(H03V), C03Y(H03Y), C03Z(H03Z), C040(H040), C042(H042),
 C043(H043), C044(H044), C046(H046), C047(H047), C049(H049), C04C(H04D),
 C04D(H2AA), C04F(H3AA), C04G(H4AA), C04I(H5AA), C04J(H6AA), C04L(H7AA),
 C04M(H8AA), C04O(H04O), C04R(H0BA), C04T(H1BA), C04U(H04U), C04W(H04W),
 C04X(H2BA), C04Y(H04Y), C04Z(H04Z), C050(H050), C051(H051), C052(H052),
 C053(H053), C054(H054)
2.b Idealised Me refined as rotating group:
 C03K(H03A,H03B,H03C), C03X(H03H,H03I,H03K), C041(H04A,H04B,H04C), C045(H04R,
 H04S,H04T), C048(H04V,H04X,H04), C04A(H0AA,H,HA), C04B(H1AA,HB,HC), C04H(H04E,
 H04F,H04G), C04N(H9AA,HD,HE), C04P(H04H,H04I,H04J), C04Q(H04K,H04L,H04M),
 C04S(H04N,H04P,H04Q)
;
_olex2_submission_special_instructions 'No special instructions were received'
_platon_squeeze_void_probe_radius 1.20

loop_
_space_group_symop_operation_xyz
'x, y, z'
'x, -y, z+1/2'
'x+1/2, y+1/2, z'
'x+1/2, -y+1/2, z+1/2'

loop_
_atom_site_label
_atom_site_type_symbol
_atom_site_fract_x
_atom_site_fract_y
_atom_site_fract_z
_atom_site_U_iso_or_equiv
_atom_site_adp_type
_atom_site_occupancy
_atom_site_site_symmetry_order
_atom_site_calc_flag
_atom_site_refinement_flags_posn
_atom_site_refinement_flags_adp
_atom_site_refinement_flags_occupancy
_atom_site_disorder_assembly
_atom_site_disorder_group
C001 C -0.5864(2) -0.54092(4) -0.09998(12) 0.0202(5) Uani 1 1 d . . . . .
C002 C -0.2499(2) -0.90905(4) -0.73643(14) 0.0257(6) Uani 1 1 d . . . . .
C003 C -0.47247(19) -0.56075(4) -0.17888(12) 0.0193(5) Uani 1 1 d . . . . .
C004 C -0.52017(19) -0.55886(4) -0.11425(12) 0.0193(5) Uani 1 1 d . . . . .
C005 C -0.4545(2) -0.90832(4) -0.56995(13) 0.0210(5) Uani 1 1 d . . . . .
C006 C -0.50286(19) -0.57368(4) -0.06006(12) 0.0194(5) Uani 1 1 d . . . . .
C007 C -0.44319(19) -0.59081(4) -0.07087(12) 0.0194(5) Uani 1 1 d . . . . .
C008 C -0.4087(2) -0.92191(4) -0.68563(13) 0.0213(5) Uani 1 1 d . . . . .
C009 C -0.2457(2) -0.58877(4) -0.24136(13) 0.0244(5) Uani 1 1 d . . . . .
C00A C -0.3161(2) -0.60881(4) -0.14561(13) 0.0218(5) Uani 1 1 d . . . . .
C00B C -0.47340(19) -0.93881(4) -0.67630(13) 0.0204(5) Uani 1 1 d . . . . .
C00C C -0.51366(19) -0.92563(4) -0.56030(13) 0.0208(5) Uani 1 1 d . . . . .
C00D C -0.4680(2) -0.58278(4) -0.58656(13) 0.0250(6) Uani 1 1 d . . . . .
C00E C -0.7044(2) -0.50684(4) -0.06296(13) 0.0207(5) Uani 1 1 d . . . . .
C00F C -0.40510(19) -0.57726(4) -0.18842(12) 0.0204(5) Uani 1 1 d . . . . .
C00G C -0.52559(19) -0.94058(4) -0.61394(13) 0.0216(5) Uani 1 1 d . . . . .
C00H C -0.2741(2) -0.85395(4) -0.62920(14) 0.0288(6) Uani 1 1 d . . . . .
C00I C -0.5408(2) -0.56920(4) 0.01236(13) 0.0205(5) Uani 1 1 d . . . . .
C00J C -0.3157(2) -0.57380(4) -0.37762(13) 0.0243(5) Uani 1 1 d . . . . .
C00K C -0.5868(2) -0.95931(4) -0.59899(13) 0.0224(5) Uani 1 1 d . . . . .
C00L C -0.2318(2) -0.60441(4) -0.18626(13) 0.0246(6) Uani 1 1 d . . . . .
C00M C -0.6305(2) -0.94273(4) -0.35861(13) 0.0246(6) Uani 1 1 d . . . . .
C00N C -0.4621(2) -0.56570(4) -0.47176(13) 0.0248(6) Uani 1 1 d . . . . .
H00N H -0.4939 -0.5572 -0.4404 0.030 Uiso 1 1 calc R . . . .
C00O C -0.3629(2) -0.57316(4) -0.45249(13) 0.0241(6) Uani 1 1 d . . . . .
C00P C -0.5294(2) -0.59402(4) -0.64485(13) 0.0226(5) Uani 1 1 d . . . . .
C00Q C -0.3423(2) -0.57898(4) -0.25110(13) 0.0216(5) Uani 1 1 d . . . . .
C00R C -0.3580(2) -0.92561(4) -0.94831(13) 0.0253(6) Uani 1 1 d . . . . .
C00S C -0.4906(2) -0.54452(4) -0.23412(12) 0.0206(5) Uani 1 1 d . . . . .
C00T C -0.4327(2) -0.60695(4) -0.01393(12) 0.0224(5) Uani 1 1 d . . . . .
C00U C -0.4491(2) -0.89228(4) -0.51340(13) 0.0241(6) Uani 1 1 d . . . . .
C00V C -0.1617(2) -0.87876(4) -0.67863(14) 0.0301(6) Uani 1 1 d . . . . .
H00V H -0.0980 -0.8821 -0.6954 0.036 Uiso 1 1 calc R . . . .
C00W C -0.3285(2) -0.88947(4) -0.64276(13) 0.0225(5) Uani 1 1 d . . . . .
C00X C -0.1778(2) -0.58686(4) -0.29616(14) 0.0282(6) Uani 1 1 d . . . . .
H00X H -0.1091 -0.5910 -0.2875 0.034 Uiso 1 1 calc R . . . .
C00Y C -0.5558(2) -0.92993(4) -0.48882(13) 0.0238(5) Uani 1 1 d . . . . .
C00Z C -0.5270(2) -0.90531(4) -1.14108(13) 0.0257(6) Uani 1 1 d . . . . .
C010 C -0.3923(2) -0.76130(4) -0.73772(15) 0.0302(6) Uani 1 1 d . . . . .
H010 H -0.3260 -0.7579 -0.7184 0.036 Uiso 1 1 calc R . . . .
C011 C -0.3775(2) -0.57272(4) -0.32022(13) 0.0225(5) Uani 1 1 d . . . . .
H011 H -0.4447 -0.5677 -0.3281 0.027 Uiso 1 1 calc R . . . .
C012 C -0.6718(2) -0.61731(4) -0.67078(15) 0.0300(6) Uani 1 1 d . . . . .
H012 H -0.7339 -0.6228 -0.6580 0.036 Uiso 1 1 calc R . . . .
C013 C -0.4642(2) -0.91614(4) -1.08315(13) 0.0269(6) Uani 1 1 d . . . . .
C014 C -0.40070(19) -0.90635(4) -0.63288(13) 0.0214(5) Uani 1 1 d . . . . .
C015 C -0.1803(2) -0.91026(4) -0.78998(14) 0.0289(6) Uani 1 1 d . . . . .
H015 H -0.1129 -0.9055 -0.7805 0.035 Uiso 1 1 calc R . . . .
C016 C -0.2564(2) -0.64392(4) -0.13486(14) 0.0275(6) Uani 1 1 d . . . . .
C017 C -0.5141(2) -0.57075(4) -0.53715(13) 0.0249(6) Uani 1 1 d . . . . .
H017 H -0.5812 -0.5660 -0.5481 0.030 Uiso 1 1 calc R . . . .
C018 C -0.3436(2) -0.91995(4) -0.74666(13) 0.0235(5) Uani 1 1 d . . . . .
C019 C -0.6287(2) -0.87503(4) -1.22732(14) 0.0312(6) Uani 1 1 d . . . . .
C01A C -0.5081(2) -0.92891(4) -1.03430(13) 0.0258(6) Uani 1 1 d . . . . .
H01A H -0.5741 -0.9342 -1.0458 0.031 Uiso 1 1 calc R . . . .
C01B C -0.5900(2) -0.54145(4) -0.26664(13) 0.0254(6) Uani 1 1 d . . . . .
H01B H -0.6446 -0.5494 -0.2531 0.031 Uiso 1 1 calc R . . . .
C01C C -0.3455(2) -0.86943(4) -0.62050(13) 0.0248(6) Uani 1 1 d . . . . .
H01C H -0.4063 -0.8664 -0.5993 0.030 Uiso 1 1 calc R . . . .
C01D C -0.1498(2) -0.61849(4) -0.18552(14) 0.0285(6) Uani 1 1 d . . . . .
H01D H -0.0871 -0.6147 -0.2027 0.034 Uiso 1 1 calc R . . . .
C01E C -0.3753(2) -0.92696(4) -0.81645(13) 0.0224(5) Uani 1 1 d . . . . .
H01E H -0.4398 -0.9332 -0.8248 0.027 Uiso 1 1 calc R . . . .
C01F C -0.3125(2) -0.92482(4) -0.87287(13) 0.0254(6) Uani 1 1 d . . . . .
C01G C -0.2415(2) -0.89336(4) -0.68123(13) 0.0259(6) Uani 1 1 d . . . . .
C01H C -0.6302(2) -0.62383(4) -0.73324(13) 0.0257(6) Uani 1 1 d . . . . .
C01I C -0.4379(2) -0.75018(4) -0.79470(15) 0.0318(6) Uani 1 1 d . . . . .
H01I H -0.4012 -0.7396 -0.8134 0.038 Uiso 1 1 calc R . . . .
C01J C -0.6189(2) -0.55715(4) 0.14268(13) 0.0243(6) Uani 1 1 d . . . . .
C01K C -0.3907(2) -0.79379(4) -0.66566(15) 0.0329(6) Uani 1 1 d . . . . .
C01L C -0.4555(2) -0.93398(4) -0.96894(14) 0.0268(6) Uani 1 1 d . . . . .
H01L H -0.4854 -0.9430 -0.9385 0.032 Uiso 1 1 calc R . . . .
C01M C -0.6674(2) -0.64387(4) -0.76281(13) 0.0305(6) Uani 1 1 d . . . . .
C01N C -0.5429(2) -0.61384(4) -0.75399(14) 0.0287(6) Uani 1 1 d . . . . .
H01N H -0.5176 -0.6170 -0.7978 0.034 Uiso 1 1 calc R . . . .
C01O C -0.6991(2) -0.99402(4) -0.56225(13) 0.0237(5) Uani 1 1 d . . . . .
C01P C -0.6217(2) -0.60267(4) -0.62737(14) 0.0288(6) Uani 1 1 d . . . . .
H01P H -0.6507 -0.5986 -0.5858 0.035 Uiso 1 1 calc R . . . .
C01Q C -0.1769(2) -0.85974(4) -0.65158(14) 0.0314(6) Uani 1 1 d . . . . .
H01Q H -0.1221 -0.8505 -0.6480 0.038 Uiso 1 1 calc R . . . .
C01R C -0.3296(2) -0.62896(4) -0.12356(13) 0.0246(6) Uani 1 1 d . . . . .
H01R H -0.3886 -0.6324 -0.1009 0.029 Uiso 1 1 calc R . . . .
C01S C -0.7692(2) -0.48852(4) -0.04187(13) 0.0243(5) Uani 1 1 d . . . . .
C01T C -0.2109(2) -0.57904(4) -0.36197(14) 0.0278(6) Uani 1 1 d . . . . .
H01T H -0.1638 -0.5772 -0.3965 0.033 Uiso 1 1 calc R . . . .
C01U C -0.39183(19) -0.59255(4) -0.13500(13) 0.0201(5) Uani 1 1 d . . . . .
C01V C -0.5030(3) -0.63677(4) 0.04110(15) 0.0348(7) Uani 1 1 d . . . . .
H01V H -0.5573 -0.6459 0.0448 0.042 Uiso 1 1 calc R . . . .
C01W C -0.6749(2) -0.95072(4) -0.29054(13) 0.0281(6) Uani 1 1 d . . . . .
C01X C -0.5141(2) -0.62058(4) -0.00741(14) 0.0281(6) Uani 1 1 d . . . . .
H01X H -0.5763 -0.6189 -0.0355 0.034 Uiso 1 1 calc R . . . .
C01Y C -0.4927(2) -0.59919(4) -0.71089(14) 0.0283(6) Uani 1 1 d . . . . .
H01Y H -0.4342 -0.5928 -0.7259 0.034 Uiso 1 1 calc R . . . .
C01Z C -0.1618(2) -0.63781(4) -0.15950(14) 0.0297(6) Uani 1 1 d . . . . .
H01Z H -0.1065 -0.6469 -0.1583 0.036 Uiso 1 1 calc R . . . .
C020 C -0.6213(2) -0.89748(4) -1.12468(14) 0.0312(6) Uani 1 1 d . . . . .
H020 H -0.6518 -0.9023 -1.0846 0.037 Uiso 1 1 calc R . . . .
C021 C -0.6720(2) -0.88251(4) -1.16678(15) 0.0331(6) Uani 1 1 d . . . . .
H021 H -0.7353 -0.8775 -1.1543 0.040 Uiso 1 1 calc R . . . .
C022 C -0.2881(2) -0.66555(4) -0.13613(15) 0.0308(6) Uani 1 1 d . . . . .
C023 C -0.3058(2) -0.83235(4) -0.62687(15) 0.0327(7) Uani 1 1 d . . . . .
C024 C -0.5739(2) -0.96100(4) -0.76709(13) 0.0292(6) Uani 1 1 d . . . . .
H024 H -0.6327 -0.9532 -0.7620 0.035 Uiso 1 1 calc R . . . .
C025 C -0.6670(2) -0.54938(4) 0.20997(14) 0.0315(6) Uani 1 1 d . . . . .
C026 C -0.3646(2) -0.58771(5) -0.57206(14) 0.0341(7) Uani 1 1 d . . . . .
H026 H -0.3291 -0.5942 -0.6069 0.041 Uiso 1 1 calc R . . . .
C027 C -0.5373(2) -0.88085(4) -0.50155(14) 0.0282(6) Uani 1 1 d . . . . .
H027 H -0.6009 -0.8840 -0.5259 0.034 Uiso 1 1 calc R . . . .
C028 C -0.6878(2) -0.54306(4) -0.08357(15) 0.0272(6) Uani 1 1 d . . . . .
H028 H -0.7180 -0.5559 -0.0848 0.033 Uiso 1 1 calc R . . . .
C029 C -0.6658(2) -0.85479(5) -1.25385(14) 0.0344(7) Uani 1 1 d . . . . .
C02A C -0.3993(3) -0.82591(4) -0.60217(15) 0.0363(7) Uani 1 1 d . . . . .
H02A H -0.4339 -0.8343 -0.5721 0.044 Uiso 1 1 calc R . . . .
C02B C -0.4416(3) -0.80709(4) -0.62179(15) 0.0347(7) Uani 1 1 d . . . . .
H02B H -0.5049 -0.8033 -0.6055 0.042 Uiso 1 1 calc R . . . .
C02C C -0.5464(2) -0.52151(4) -0.10003(17) 0.0352(7) Uani 1 1 d . . . . .
H02C H -0.4789 -0.5195 -0.1124 0.042 Uiso 1 1 calc R . . . .
C02D C -0.4970(2) -0.55313(4) 0.05236(14) 0.0315(6) Uani 1 1 d . . . . .
H02D H -0.4410 -0.5462 0.0359 0.038 Uiso 1 1 calc R . . . .
C02E C -0.4800(2) -0.95625(4) -0.72828(13) 0.0241(6) Uani 1 1 d . . . . .
C02F C -0.4889(2) -0.89934(4) -1.20608(14) 0.0305(6) Uani 1 1 d . . . . .
H02F H -0.4291 -0.9054 -1.2209 0.037 Uiso 1 1 calc R . . . .
C02G C -0.3414(2) -0.60940(4) 0.03016(13) 0.0288(6) Uani 1 1 d . . . . .
H02G H -0.2872 -0.6003 0.0271 0.035 Uiso 1 1 calc R . . . .
C02H C -0.3620(2) -0.91027(5) -1.06650(15) 0.0373(7) Uani 1 1 d . . . . .
H02H H -0.3273 -0.9032 -1.1003 0.045 Uiso 1 1 calc R . . . .
C02I C -0.5928(3) -0.84004(4) -1.26739(16) 0.0383(7) Uani 1 1 d . . . . .
H02I H -0.5273 -0.8440 -1.2793 0.046 Uiso 1 1 calc R . . . .
C02J C -0.5398(2) -0.88449(4) -1.24839(14) 0.0333(6) Uani 1 1 d . . . . .
H02J H -0.5141 -0.8808 -1.2916 0.040 Uiso 1 1 calc R . . . .
C02K C -0.3566(2) -0.88782(4) -0.47373(14) 0.0315(6) Uani 1 1 d . . . . .
H02K H -0.2982 -0.8957 -0.4794 0.038 Uiso 1 1 calc R . . . .
C02L C -0.6980(2) -0.93689(4) -0.41678(15) 0.0351(7) Uani 1 1 d . . . . .
H02L H -0.7691 -0.9371 -0.4124 0.042 Uiso 1 1 calc R . . . .
C02M C -0.3131(2) -0.58314(5) -0.50600(15) 0.0345(7) Uani 1 1 d . . . . .
H02M H -0.2437 -0.5868 -0.4971 0.041 Uiso 1 1 calc R . . . .
C02N C -0.4493(3) -0.74687(5) -0.30162(18) 0.0417(8) Uani 1 1 d . . . . .
H02N H -0.4179 -0.7584 -0.3190 0.050 Uiso 1 1 calc R . . . .
C02O C -0.3820(2) -0.70296(5) -0.17692(18) 0.0387(7) Uani 1 1 d . . . . .
C02P C -0.7456(2) -0.52641(4) -0.06517(16) 0.0325(6) Uani 1 1 d . . . . .
H02P H -0.8138 -0.5283 -0.0540 0.039 Uiso 1 1 calc R . . . .
C02Q C -0.7618(2) -1.01257(4) -0.54027(14) 0.0286(6) Uani 1 1 d . . . . .
C02R C -0.4107(3) -0.63912(4) 0.08353(15) 0.0384(7) Uani 1 1 d . . . . .
H02R H -0.4023 -0.6499 0.1153 0.046 Uiso 1 1 calc R . . . .
C02S C -0.3306(3) -0.62524(4) 0.07834(15) 0.0352(7) Uani 1 1 d . . . . .
H02S H -0.2693 -0.6267 0.1076 0.042 Uiso 1 1 calc R . . . .
C02T C -0.2101(2) -0.91838(4) -0.85639(14) 0.0286(6) Uani 1 1 d . . . . .
H02T H -0.1619 -0.9196 -0.8905 0.034 Uiso 1 1 calc R . . . .
C02U C -0.5302(3) -0.86472(4) -0.45348(15) 0.0356(7) Uani 1 1 d . . . . .
H02U H -0.5889 -0.8571 -0.4464 0.043 Uiso 1 1 calc R . . . .
C02V C -0.4223(3) -0.69107(4) -0.12402(16) 0.0357(7) Uani 1 1 d . . . . .
H02V H -0.4807 -0.6954 -0.1023 0.043 Uiso 1 1 calc R . . . .
C02W C -0.4112(2) -0.53200(4) -0.25461(14) 0.0289(6) Uani 1 1 d . . . . .
H02W H -0.3441 -0.5337 -0.2335 0.035 Uiso 1 1 calc R . . . .
C02X C -0.6204(3) -0.57931(4) 0.03979(15) 0.0367(7) Uani 1 1 d . . . . .
H02X H -0.6499 -0.5904 0.0149 0.044 Uiso 1 1 calc R . . . .
C02Y C -0.6047(2) -0.50486(4) -0.08205(16) 0.0337(7) Uani 1 1 d . . . . .
H02Y H -0.5753 -0.4920 -0.0830 0.040 Uiso 1 1 calc R . . . .
C02Z C -0.5964(3) -0.65796(5) -0.78351(17) 0.0416(8) Uani 1 1 d . . . . .
H02Z H -0.5329 -0.6535 -0.7978 0.050 Uiso 1 1 calc R . . . .
C030 C -0.3109(2) -0.91478(5) -1.00079(15) 0.0350(7) Uani 1 1 d . . . . .
H030 H -0.2426 -0.9104 -0.9912 0.042 Uiso 1 1 calc R . . . .
C031 C -0.6615(2) -0.93083(5) -0.48127(15) 0.0347(7) Uani 1 1 d . . . . .
H031 H -0.7083 -0.9273 -0.5197 0.042 Uiso 1 1 calc R . . . .
C032 C -0.3756(3) -0.67269(4) -0.10355(15) 0.0344(7) Uani 1 1 d . . . . .
H032 H -0.4026 -0.6650 -0.0678 0.041 Uiso 1 1 calc R . . . .
C033 C -0.5353(2) -0.54732(4) 0.11609(14) 0.0331(6) Uani 1 1 d . . . . .
H033 H -0.5042 -0.5366 0.1418 0.040 Uiso 1 1 calc R . . . .
C034 C -0.4449(2) -0.77752(4) -0.70893(16) 0.0337(6) Uani 1 1 d . . . . .
C035 C -0.6391(3) -0.76204(5) -1.16934(17) 0.0434(8) Uani 1 1 d . . . . .
H035 H -0.5899 -0.7520 -1.1753 0.052 Uiso 1 1 calc R . . . .
C036 C -0.7670(3) -0.84839(5) -1.24870(16) 0.0412(7) Uani 1 1 d . . . . .
H036 H -0.8196 -0.8580 -1.2471 0.049 Uiso 1 1 calc R . . . .
C037 C -0.5449(2) -0.71427(5) -0.24290(17) 0.0398(7) Uani 1 1 d . . . . .
H037 H -0.5796 -0.7038 -0.2219 0.048 Uiso 1 1 calc R . . . .
C038 C -0.4359(3) -0.85999(5) -0.41597(15) 0.0407(8) Uani 1 1 d . . . . .
H038 H -0.4310 -0.8490 -0.3847 0.049 Uiso 1 1 calc R . . . .
C039 C -0.6092(3) -0.52664(5) -0.31915(15) 0.0385(7) Uani 1 1 d . . . . .
H039 H -0.6760 -0.5249 -0.3408 0.046 Uiso 1 1 calc R . . . .
C03A C -0.7915(3) -0.82784(5) -1.24589(16) 0.0404(7) Uani 1 1 d . . . . .
H03F H -0.8602 -0.8239 -1.2434 0.048 Uiso 1 1 calc R . . . .
C03B C -0.6624(3) -0.74560(5) -0.54894(17) 0.0416(8) Uani 1 1 d . . . . .
C03C C -0.7258(3) -0.79289(5) -1.21321(18) 0.0425(8) Uani 1 1 d . . . . .
C03D C -0.3975(2) -0.73593(4) -0.24620(18) 0.0396(7) Uani 1 1 d . . . . .
H03D H -0.3318 -0.7401 -0.2278 0.047 Uiso 1 1 calc R . . . .
C03E C -0.7665(3) -0.65084(5) -0.75330(17) 0.0403(7) Uani 1 1 d . . . . .
H03E H -0.8195 -0.6416 -0.7475 0.048 Uiso 1 1 calc R . . . .
C03F C -0.6163(3) -0.81955(5) -1.26336(18) 0.0428(8) Uani 1 1 d . . . . .
H03G H -0.5659 -0.8100 -1.2719 0.051 Uiso 1 1 calc R . . . .
C03G C -0.7139(3) -0.81312(5) -1.24677(17) 0.0412(8) Uani 1 1 d . . . . .
C03H C -0.5909(3) -0.74795(5) -0.40265(18) 0.0438(8) Uani 1 1 d . . . . .
C03I C -0.5461(3) -0.74116(5) -0.33160(17) 0.0398(7) Uani 1 1 d . . . . .
C03J C -0.5297(3) -0.51464(5) -0.33900(16) 0.0416(8) Uani 1 1 d . . . . .
H03J H -0.5425 -0.5049 -0.3746 0.050 Uiso 1 1 calc R . . . .
C03K C -0.8227(2) -0.49319(4) 0.02604(14) 0.0300(6) Uani 1 1 d . . . . .
H03A H -0.7714 -0.4965 0.0642 0.045 Uiso 1 1 calc GR . . . .
H03B H -0.8692 -0.5044 0.0173 0.045 Uiso 1 1 calc GR . . . .
H03C H -0.8613 -0.4815 0.0393 0.045 Uiso 1 1 calc GR . . . .
C03L C -0.4429(2) -0.71881(5) -0.21782(18) 0.0383(7) Uani 1 1 d . . . . .
C03M C -0.7095(3) -0.68557(5) -0.76083(17) 0.0429(8) Uani 1 1 d . . . . .
C03N C -0.7877(3) -0.67136(5) -0.75229(17) 0.0437(8) Uani 1 1 d . . . . .
H03N H -0.8547 -0.6757 -0.7459 0.052 Uiso 1 1 calc R . . . .
C03O C -0.5140(3) -0.74755(5) -0.95281(18) 0.0421(7) Uani 1 1 d . . . . .
H03O H -0.4429 -0.7460 -0.9421 0.051 Uiso 1 1 calc R . . . .
C03P C -0.6588(3) -0.57357(5) 0.10404(17) 0.0421(8) Uani 1 1 d . . . . .
H03P H -0.7127 -0.5810 0.1214 0.051 Uiso 1 1 calc R . . . .
C03Q C -0.4313(3) -0.51692(4) -0.30652(15) 0.0369(7) Uani 1 1 d . . . . .
H03Q H -0.3780 -0.5085 -0.3190 0.044 Uiso 1 1 calc R . . . .
C03R C -0.5794(3) -0.74794(5) -0.89630(17) 0.0409(7) Uani 1 1 d . . . . .
C03S C -0.5787(3) -0.97766(5) -0.81366(16) 0.0450(8) Uani 1 1 d . . . . .
H03S H -0.6412 -0.9809 -0.8393 0.054 Uiso 1 1 calc R . . . .
C03T C -0.5371(2) -0.75461(5) -0.82425(18) 0.0389(7) Uani 1 1 d . . . . .
C03U C -0.5953(2) -0.72517(5) -0.29855(17) 0.0418(7) Uani 1 1 d . . . . .
H03U H -0.6632 -0.7218 -0.3143 0.050 Uiso 1 1 calc R . . . .
C03V C -0.5518(3) -0.74941(5) -1.02339(17) 0.0396(7) Uani 1 1 d . . . . .
H03V H -0.5061 -0.7494 -1.0593 0.048 Uiso 1 1 calc R . . . .
C03W C -0.6583(3) -0.75134(5) -1.04144(17) 0.0420(8) Uani 1 1 d . . . . .
C03X C -0.7375(2) -0.96996(4) -0.31015(15) 0.0328(6) Uani 1 1 d . . . . .
H03H H -0.6935 -0.9797 -0.3307 0.049 Uiso 1 1 calc GR . . . .
H03I H -0.7946 -0.9667 -0.3443 0.049 Uiso 1 1 calc GR . . . .
H03K H -0.7636 -0.9755 -0.2677 0.049 Uiso 1 1 calc GR . . . .
C03Y C -0.2425(3) -0.67856(5) -0.1835(2) 0.0493(9) Uani 1 1 d . . . . .
H03Y H -0.1807 -0.6749 -0.2023 0.059 Uiso 1 1 calc R . . . .
C03Z C -0.3931(2) -0.96809(4) -0.73740(15) 0.0325(7) Uani 1 1 d . . . . .
H03Z H -0.3301 -0.9649 -0.7123 0.039 Uiso 1 1 calc R . . . .
C040 C -0.3497(3) -0.87174(5) -0.42556(16) 0.0407(8) Uani 1 1 d . . . . .
H040 H -0.2868 -0.8689 -0.3997 0.049 Uiso 1 1 calc R . . . .
C041 C -0.7359(2) -0.56532(4) 0.24191(15) 0.0354(7) Uani 1 1 d . . . . .
H04A H -0.6971 -0.5776 0.2505 0.053 Uiso 1 1 calc GR . . . .
H04B H -0.7952 -0.5680 0.2089 0.053 Uiso 1 1 calc GR . . . .
H04C H -0.7586 -0.5604 0.2864 0.053 Uiso 1 1 calc GR . . . .
C042 C -0.6547(3) -0.77714(5) -1.22099(18) 0.0433(8) Uani 1 1 d . . . . .
H042 H -0.6174 -0.7768 -1.2614 0.052 Uiso 1 1 calc R . . . .
C043 C -0.6173(3) -0.67842(5) -0.7834(2) 0.0531(9) Uani 1 1 d . . . . .
H043 H -0.5688 -0.6875 -0.7988 0.064 Uiso 1 1 calc R . . . .
C044 C -0.5273(3) -0.94146(6) -0.36694(17) 0.0486(9) Uani 1 1 d . . . . .
H044 H -0.4801 -0.9448 -0.3285 0.058 Uiso 1 1 calc R . . . .
C045 C -0.8331(2) -1.02040(4) -0.60415(16) 0.0364(7) Uani 1 1 d . . . . .
H04R H -0.7916 -1.0248 -0.6416 0.055 Uiso 1 1 calc GR . . . .
H04S H -0.8786 -1.0097 -0.6219 0.055 Uiso 1 1 calc GR . . . .
H04T H -0.8735 -1.0316 -0.5889 0.055 Uiso 1 1 calc GR . . . .
C046 C -0.3995(3) -0.98457(4) -0.78361(18) 0.0450(9) Uani 1 1 d . . . . .
H046 H -0.3411 -0.9925 -0.7888 0.054 Uiso 1 1 calc R . . . .
C047 C -0.2498(3) -0.81805(5) -0.6624(2) 0.0552(10) Uani 1 1 d . . . . .
H047 H -0.1832 -0.8212 -0.6743 0.066 Uiso 1 1 calc R . . . .
C048 C -0.6887(3) -1.02996(4) -0.51477(18) 0.0421(8) Uani 1 1 d . . . . .
H04V H -0.6439 -1.0255 -0.4743 0.063 Uiso 1 1 calc GR . . . .
H04X H -0.6476 -1.0339 -0.5530 0.063 Uiso 1 1 calc GR . . . .
H04 H -0.7290 -1.0413 -0.5011 0.063 Uiso 1 1 calc GR . . . .
C049 C -0.7930(3) -0.79058(6) -1.1589(2) 0.0505(9) Uani 1 1 d . . . . .
H049 H -0.8487 -0.7994 -1.1569 0.061 Uiso 1 1 calc R . . . .
C04A C -0.5898(3) -0.95625(5) -0.23211(14) 0.0395(8) Uani 1 1 d . . . . .
H0AA H -0.5503 -0.9444 -0.2183 0.059 Uiso 1 1 calc GR . . . .
H H -0.5448 -0.9663 -0.2502 0.059 Uiso 1 1 calc GR . . . .
HA H -0.6209 -0.9616 -0.1912 0.059 Uiso 1 1 calc GR . . . .
C04B C -0.7465(3) -0.93478(4) -0.26127(16) 0.0389(7) Uani 1 1 d . . . . .
H1AA H -0.8051 -0.9326 -0.2953 0.058 Uiso 1 1 calc GR . . . .
HB H -0.7091 -0.9223 -0.2533 0.058 Uiso 1 1 calc GR . . . .
HC H -0.7703 -0.9395 -0.2168 0.058 Uiso 1 1 calc GR . . . .
C04C C -0.2887(2) -0.69696(5) -0.2027(2) 0.0531(10) Uani 1 1 d . . . . .
H04D H -0.2564 -0.7055 -0.2337 0.064 Uiso 1 1 calc R . . . .
C04D C -0.7779(3) -0.77529(6) -1.1079(2) 0.0498(9) Uani 1 1 d . . . . .
H2AA H -0.8237 -0.7741 -1.0722 0.060 Uiso 1 1 calc R . . . .
C04E C -0.6950(3) -0.76163(5) -1.10939(18) 0.0435(8) Uani 1 1 d . . . . .
C04F C -0.5482(3) -0.78052(6) -0.7342(2) 0.0572(10) Uani 1 1 d . . . . .
H3AA H -0.5872 -0.7903 -0.7126 0.069 Uiso 1 1 calc R . . . .
C04G C -0.7231(3) -0.74766(6) -0.98735(19) 0.0553(10) Uani 1 1 d . . . . .
H4AA H -0.7940 -0.7462 -0.9991 0.066 Uiso 1 1 calc R . . . .
C04H C -0.7016(3) -0.46971(4) -0.0270(2) 0.0491(9) Uani 1 1 d . . . . .
H04E H -0.6694 -0.4660 -0.0696 0.074 Uiso 1 1 calc GR . . . .
H04F H -0.6489 -0.4726 0.0108 0.074 Uiso 1 1 calc GR . . . .
H04G H -0.7440 -0.4587 -0.0128 0.074 Uiso 1 1 calc GR . . . .
C04I C -0.4901(3) -0.93532(6) -0.43097(17) 0.0517(9) Uani 1 1 d . . . . .
H5AA H -0.4188 -0.9348 -0.4347 0.062 Uiso 1 1 calc R . . . .
C04J C -0.4923(3) -0.98923(5) -0.82188(18) 0.0515(10) Uani 1 1 d . . . . .
H6AA H -0.4962 -1.0002 -0.8532 0.062 Uiso 1 1 calc R . . . .
C04K C -0.7157(4) -0.70590(5) -0.72774(19) 0.0583(11) Uani 1 1 d . . . . .
C04L C -0.6848(3) -0.74609(6) -0.91602(19) 0.0534(9) Uani 1 1 d . . . . .
H7AA H -0.7305 -0.7438 -0.8809 0.064 Uiso 1 1 calc R . . . .
C04M C -0.2911(3) -0.79910(5) -0.6803(2) 0.0541(10) Uani 1 1 d . . . . .
H8AA H -0.2507 -0.7898 -0.7028 0.065 Uiso 1 1 calc R . . . .
C04N C -0.8275(3) -1.00664(4) -0.47893(15) 0.0377(7) Uani 1 1 d . . . . .
H9AA H -0.8726 -0.9956 -0.4940 0.057 Uiso 1 1 calc GR . . . .
HD H -0.7826 -1.0025 -0.4381 0.057 Uiso 1 1 calc GR . . . .
HE H -0.8683 -1.0181 -0.4663 0.057 Uiso 1 1 calc GR . . . .
C04O C -0.5269(3) -0.75201(6) -0.4565(2) 0.0623(11) Uani 1 1 d . . . . .
H04O H -0.4582 -0.7556 -0.4442 0.075 Uiso 1 1 calc R . . . .
C04P C -0.7332(3) -0.53089(5) 0.18858(18) 0.0497(9) Uani 1 1 d . . . . .
H04H H -0.7872 -0.5347 0.1529 0.074 Uiso 1 1 calc GR . . . .
H04I H -0.6904 -0.5207 0.1694 0.074 Uiso 1 1 calc GR . . . .
H04J H -0.7636 -0.5257 0.2300 0.074 Uiso 1 1 calc GR . . . .
C04Q C -0.8501(3) -0.48355(5) -0.10365(16) 0.0477(9) Uani 1 1 d . . . . .
H04K H -0.8934 -0.4952 -0.1141 0.072 Uiso 1 1 calc GR . . . .
H04L H -0.8156 -0.4800 -0.1454 0.072 Uiso 1 1 calc GR . . . .
H04M H -0.8921 -0.4724 -0.0902 0.072 Uiso 1 1 calc GR . . . .
C04R C -0.6900(3) -0.96113(5) -0.6150(2) 0.0595(11) Uani 1 1 d . . . . .
H0BA H -0.7256 -0.9507 -0.6398 0.071 Uiso 1 1 calc R . . . .
C04S C -0.5819(3) -0.54297(5) 0.26757(14) 0.0430(8) Uani 1 1 d . . . . .
H04N H -0.5425 -0.5320 0.2497 0.064 Uiso 1 1 calc GR . . . .
H04P H -0.5366 -0.5542 0.2791 0.064 Uiso 1 1 calc GR . . . .
H04Q H -0.6132 -0.5387 0.3099 0.064 Uiso 1 1 calc GR . . . .
C04T C -0.5933(3) -0.76938(6) -0.7901(2) 0.0594(11) Uani 1 1 d . . . . .
H1BA H -0.6626 -0.7717 -0.8056 0.071 Uiso 1 1 calc R . . . .
C04U C -0.5613(3) -0.75091(7) -0.5274(2) 0.0651(11) Uani 1 1 d . . . . .
H04U H -0.5156 -0.7538 -0.5620 0.078 Uiso 1 1 calc R . . . .
C04V C -0.6912(3) -0.73612(5) -0.62049(19) 0.0508(9) Uani 1 1 d . . . . .
C04W C -0.7293(3) -0.74546(8) -0.4962(2) 0.0787(15) Uani 1 1 d . . . . .
H04W H -0.8003 -0.7446 -0.5089 0.094 Uiso 1 1 calc R . . . .
C04X C -0.7436(3) -0.97780(6) -0.5960(2) 0.0683(13) Uani 1 1 d . . . . .
H2BA H -0.8151 -0.9780 -0.6070 0.082 Uiso 1 1 calc R . . . .
C04Y C -0.6946(3) -0.74657(8) -0.4239(2) 0.0780(15) Uani 1 1 d . . . . .
H04Y H -0.7427 -0.7464 -0.3895 0.094 Uiso 1 1 calc R . . . .
C04Z C -0.6201(6) -0.73293(8) -0.6675(3) 0.129(3) Uani 1 1 d . . . . .
H04Z H -0.5595 -0.7406 -0.6641 0.155 Uiso 1 1 calc R . . . .
C050 C -0.5417(3) -0.97502(6) -0.5646(4) 0.134(3) Uani 1 1 d . . . . .
H050 H -0.4708 -0.9745 -0.5512 0.161 Uiso 1 1 calc R . . . .
C051 C -0.5982(3) -0.99237(7) -0.5477(4) 0.142(3) Uani 1 1 d . . . . .
H051 H -0.5626 -1.0032 -0.5252 0.170 Uiso 1 1 calc R . . . .
C052 C -0.6348(6) -0.71848(9) -0.7210(3) 0.144(3) Uani 1 1 d . . . . .
H052 H -0.5852 -0.7175 -0.7542 0.173 Uiso 1 1 calc R . . . .
C053 C -0.7817(4) -0.72630(9) -0.6344(4) 0.131(3) Uani 1 1 d . . . . .
H053 H -0.8376 -0.7295 -0.6081 0.157 Uiso 1 1 calc R . . . .
C054 C -0.7940(4) -0.71128(9) -0.6875(4) 0.144(3) Uani 1 1 d . . . . .
H054 H -0.8578 -0.7048 -0.6955 0.173 Uiso 1 1 calc R . . . .

loop_
_atom_site_aniso_label
_atom_site_aniso_U_11
_atom_site_aniso_U_22
_atom_site_aniso_U_33
_atom_site_aniso_U_23
_atom_site_aniso_U_13
_atom_site_aniso_U_12
C001 0.0250(14) 0.0229(12) 0.0129(11) -0.0010(9) 0.0024(10) 0.0004(10)
C002 0.0227(14) 0.0336(14) 0.0208(13) 0.0102(11) 0.0009(11) 0.0044(11)
C003 0.0183(13) 0.0250(12) 0.0148(11) -0.0065(9) 0.0026(9) -0.0029(10)
C004 0.0172(12) 0.0262(12) 0.0143(11) -0.0039(9) 0.0008(9) -0.0014(10)
C005 0.0207(13) 0.0267(12) 0.0153(12) 0.0068(9) -0.0003(10) 0.0004(10)
C006 0.0177(13) 0.0246(12) 0.0158(12) -0.0042(9) 0.0017(10) -0.0014(10)
C007 0.0199(13) 0.0271(12) 0.0109(11) -0.0077(9) -0.0007(9) -0.0028(10)
C008 0.0204(13) 0.0285(13) 0.0147(11) 0.0046(10) 0.0003(10) 0.0030(10)
C009 0.0186(13) 0.0351(14) 0.0192(12) -0.0068(10) -0.0002(10) -0.0018(11)
C00A 0.0237(14) 0.0269(13) 0.0140(11) -0.0086(10) -0.0032(10) 0.0030(10)
C00B 0.0202(13) 0.0245(12) 0.0166(12) 0.0061(9) 0.0025(10) 0.0045(10)
C00C 0.0193(13) 0.0246(12) 0.0187(12) 0.0072(9) 0.0022(10) 0.0037(10)
C00D 0.0276(15) 0.0290(13) 0.0195(13) 0.0001(10) 0.0085(11) -0.0007(11)
C00E 0.0234(14) 0.0228(12) 0.0160(11) -0.0017(9) 0.0016(10) 0.0015(10)
C00F 0.0182(13) 0.0291(12) 0.0141(11) -0.0043(9) 0.0015(9) -0.0042(10)
C00G 0.0180(13) 0.0297(13) 0.0170(12) 0.0079(10) 0.0001(10) 0.0048(10)
C00H 0.0309(16) 0.0358(14) 0.0182(13) 0.0102(11) -0.0062(11) -0.0074(12)
C00I 0.0245(14) 0.0249(12) 0.0122(11) -0.0009(9) 0.0024(10) 0.0008(10)
C00J 0.0241(14) 0.0312(13) 0.0185(12) -0.0085(10) 0.0077(11) -0.0061(11)
C00K 0.0226(13) 0.0270(13) 0.0186(12) 0.0042(10) 0.0074(10) 0.0025(10)
C00L 0.0198(13) 0.0332(14) 0.0202(12) -0.0090(10) -0.0027(10) -0.0006(11)
C00M 0.0326(16) 0.0274(13) 0.0142(12) 0.0000(10) 0.0043(11) -0.0041(11)
C00N 0.0341(16) 0.0232(12) 0.0185(12) -0.0025(10) 0.0106(11) 0.0008(11)
C00O 0.0270(14) 0.0307(13) 0.0157(12) -0.0049(10) 0.0090(10) -0.0074(11)
C00P 0.0248(14) 0.0296(13) 0.0135(11) -0.0022(10) 0.0019(10) 0.0064(11)
C00Q 0.0203(13) 0.0265(12) 0.0182(12) -0.0039(10) 0.0026(10) -0.0043(10)
C00R 0.0293(15) 0.0307(13) 0.0170(12) 0.0053(10) 0.0089(11) 0.0076(11)
C00S 0.0259(14) 0.0266(12) 0.0097(11) -0.0042(9) 0.0045(10) 0.0012(10)
C00T 0.0268(15) 0.0282(13) 0.0125(11) -0.0055(10) 0.0028(10) 0.0016(10)
C00U 0.0287(15) 0.0283(13) 0.0156(12) 0.0060(10) 0.0045(11) -0.0009(11)
C00V 0.0247(15) 0.0435(16) 0.0214(13) 0.0088(12) -0.0016(11) -0.0027(12)
C00W 0.0238(14) 0.0267(13) 0.0166(12) 0.0097(10) -0.0013(10) -0.0002(10)
C00X 0.0197(14) 0.0410(15) 0.0240(14) -0.0093(11) 0.0020(11) -0.0046(11)
C00Y 0.0302(15) 0.0259(12) 0.0161(12) 0.0018(10) 0.0064(11) 0.0003(11)
C00Z 0.0316(15) 0.0283(13) 0.0179(12) 0.0031(10) 0.0056(11) -0.0099(11)
C010 0.0235(15) 0.0339(14) 0.0335(15) 0.0004(12) 0.0034(12) -0.0049(11)
C011 0.0210(14) 0.0308(13) 0.0161(12) -0.0048(10) 0.0029(10) -0.0013(10)
C012 0.0239(15) 0.0367(15) 0.0293(14) -0.0081(12) 0.0013(11) 0.0017(11)
C013 0.0301(15) 0.0335(14) 0.0186(13) 0.0012(10) 0.0106(11) 0.0008(11)
C014 0.0176(13) 0.0265(12) 0.0199(12) 0.0065(10) 0.0002(10) 0.0004(10)
C015 0.0220(14) 0.0399(15) 0.0250(14) 0.0095(11) 0.0041(11) 0.0032(12)
C016 0.0304(16) 0.0312(14) 0.0195(13) -0.0075(11) -0.0067(11) 0.0055(11)
C017 0.0312(15) 0.0268(13) 0.0178(12) 0.0027(10) 0.0083(11) 0.0018(11)
C018 0.0206(14) 0.0270(13) 0.0232(13) 0.0086(10) 0.0032(11) 0.0052(10)
C019 0.0337(16) 0.0394(15) 0.0191(13) 0.0062(11) -0.0059(11) -0.0121(12)
C01A 0.0347(16) 0.0269(13) 0.0167(12) -0.0022(10) 0.0086(11) -0.0036(11)
C01B 0.0308(15) 0.0286(13) 0.0173(12) -0.0035(10) 0.0047(11) 0.0046(11)
C01C 0.0270(15) 0.0295(13) 0.0179(12) 0.0069(10) 0.0013(10) -0.0040(11)
C01D 0.0194(14) 0.0424(15) 0.0231(13) -0.0113(11) -0.0021(11) 0.0030(12)
C01E 0.0234(14) 0.0277(13) 0.0163(12) 0.0073(10) 0.0030(10) 0.0027(10)
C01F 0.0275(15) 0.0294(13) 0.0203(13) 0.0099(10) 0.0088(11) 0.0091(11)
C01G 0.0232(14) 0.0364(14) 0.0173(12) 0.0075(10) -0.0029(10) 0.0000(11)
C01H 0.0241(14) 0.0342(14) 0.0184(13) -0.0009(10) -0.0009(11) 0.0090(11)
C01I 0.0303(16) 0.0307(14) 0.0349(16) 0.0065(12) 0.0070(13) 0.0007(12)
C01J 0.0296(15) 0.0290(13) 0.0145(12) -0.0005(10) 0.0033(11) 0.0076(11)
C01K 0.0314(16) 0.0325(14) 0.0337(15) 0.0080(12) -0.0039(13) -0.0113(12)
C01L 0.0370(16) 0.0226(12) 0.0221(13) 0.0036(10) 0.0109(12) 0.0007(11)
C01M 0.0317(16) 0.0419(15) 0.0169(13) -0.0057(11) -0.0039(11) 0.0032(12)
C01N 0.0328(16) 0.0373(15) 0.0159(12) -0.0047(11) 0.0023(11) 0.0044(12)
C01O 0.0263(14) 0.0252(12) 0.0207(12) 0.0016(10) 0.0097(11) -0.0008(10)
C01P 0.0294(15) 0.0385(15) 0.0191(13) -0.0094(11) 0.0058(11) 0.0073(12)
C01Q 0.0292(16) 0.0404(15) 0.0236(13) 0.0094(11) -0.0055(12) -0.0117(12)
C01R 0.0305(15) 0.0274(13) 0.0150(12) -0.0062(10) -0.0025(10) 0.0039(11)
C01S 0.0287(15) 0.0228(12) 0.0225(13) 0.0007(10) 0.0084(11) 0.0003(10)
C01T 0.0215(14) 0.0406(15) 0.0225(13) -0.0120(11) 0.0082(11) -0.0063(12)
C01U 0.0173(13) 0.0252(12) 0.0173(12) -0.0042(10) -0.0017(10) -0.0004(10)
C01V 0.0462(19) 0.0346(15) 0.0240(14) -0.0001(11) 0.0052(13) -0.0071(13)
C01W 0.0370(16) 0.0307(14) 0.0173(12) -0.0004(10) 0.0071(11) -0.0068(12)
C01X 0.0352(16) 0.0278(13) 0.0205(13) 0.0000(10) -0.0022(11) -0.0009(12)
C01Y 0.0284(15) 0.0367(14) 0.0202(13) -0.0014(11) 0.0051(11) 0.0049(11)
C01Z 0.0245(15) 0.0381(15) 0.0248(14) -0.0118(11) -0.0091(11) 0.0096(12)
C020 0.0281(15) 0.0403(15) 0.0253(14) 0.0122(11) 0.0020(12) -0.0117(12)
C021 0.0259(15) 0.0432(16) 0.0298(15) 0.0094(12) -0.0005(12) -0.0083(12)
C022 0.0290(15) 0.0293(14) 0.0326(15) -0.0071(11) -0.0073(12) 0.0090(12)
C023 0.0354(17) 0.0303(14) 0.0311(15) 0.0049(11) -0.0061(13) -0.0096(12)
C024 0.0374(17) 0.0327(14) 0.0178(13) 0.0037(10) 0.0038(11) -0.0077(12)
C025 0.0431(18) 0.0346(15) 0.0184(13) 0.0017(11) 0.0127(12) 0.0129(13)
C026 0.0256(15) 0.0567(18) 0.0209(14) -0.0150(12) 0.0069(11) -0.0002(13)
C027 0.0338(17) 0.0293(13) 0.0213(13) 0.0027(10) 0.0009(11) 0.0023(11)
C028 0.0240(15) 0.0231(12) 0.0344(15) -0.0056(11) 0.0018(12) -0.0023(10)
C029 0.0385(18) 0.0441(16) 0.0190(13) 0.0093(12) -0.0076(12) -0.0065(13)
C02A 0.051(2) 0.0295(14) 0.0290(15) 0.0001(12) 0.0051(14) -0.0089(13)
C02B 0.0433(18) 0.0302(14) 0.0313(15) -0.0012(11) 0.0076(13) -0.0087(12)
C02C 0.0288(16) 0.0316(14) 0.0479(18) -0.0055(12) 0.0190(14) -0.0010(12)
C02D 0.0206(14) 0.0516(17) 0.0222(13) -0.0119(12) 0.0010(11) -0.0056(12)
C02E 0.0297(15) 0.0278(13) 0.0160(12) 0.0071(10) 0.0090(11) -0.0012(11)
C02F 0.0371(16) 0.0351(14) 0.0195(13) 0.0029(11) 0.0041(11) -0.0060(12)
C02G 0.0307(16) 0.0364(14) 0.0195(13) -0.0012(11) 0.0037(11) 0.0036(12)
C02H 0.0268(16) 0.0593(19) 0.0270(15) 0.0156(13) 0.0098(12) -0.0045(13)
C02I 0.0473(19) 0.0387(16) 0.0297(15) 0.0115(12) 0.0078(14) -0.0035(14)
C02J 0.0424(18) 0.0424(16) 0.0152(13) 0.0036(11) 0.0023(12) -0.0081(13)
C02K 0.0331(17) 0.0417(15) 0.0199(13) 0.0015(11) 0.0027(12) -0.0038(12)
C02L 0.0319(17) 0.0487(17) 0.0258(14) 0.0107(12) 0.0088(12) 0.0081(13)
C02M 0.0229(15) 0.0573(18) 0.0238(14) -0.0132(13) 0.0040(12) 0.0009(13)
C02N 0.0406(19) 0.0362(16) 0.0491(19) -0.0142(14) 0.0092(16) -0.0071(14)
C02O 0.0258(16) 0.0383(16) 0.0518(19) -0.0126(14) 0.0011(14) 0.0083(12)
C02P 0.0219(15) 0.0323(14) 0.0432(17) -0.0068(12) 0.0024(12) -0.0025(11)
C02Q 0.0355(16) 0.0252(13) 0.0270(14) -0.0003(11) 0.0144(12) -0.0021(11)
C02R 0.057(2) 0.0338(15) 0.0248(14) 0.0065(12) 0.0037(14) 0.0125(14)
C02S 0.0374(17) 0.0444(17) 0.0234(14) 0.0025(12) -0.0013(12) 0.0115(13)
C02T 0.0257(15) 0.0384(15) 0.0228(13) 0.0123(11) 0.0091(11) 0.0086(12)
C02U 0.050(2) 0.0322(15) 0.0263(14) 0.0012(11) 0.0126(13) 0.0058(13)
C02V 0.0448(19) 0.0275(14) 0.0357(16) -0.0016(12) 0.0083(14) 0.0054(12)
C02W 0.0331(16) 0.0316(14) 0.0238(14) -0.0031(11) 0.0137(12) -0.0013(12)
C02X 0.0457(19) 0.0369(15) 0.0294(15) -0.0122(12) 0.0155(13) -0.0124(13)
C02Y 0.0356(17) 0.0234(13) 0.0442(17) -0.0056(12) 0.0167(14) -0.0040(11)
C02Z 0.0377(18) 0.0380(16) 0.0498(19) -0.0205(14) 0.0078(15) 0.0020(13)
C030 0.0241(15) 0.0552(18) 0.0269(15) 0.0111(13) 0.0083(12) 0.0003(13)
C031 0.0324(16) 0.0501(17) 0.0216(13) 0.0106(12) 0.0027(12) 0.0103(13)
C032 0.0463(19) 0.0278(14) 0.0286(14) -0.0017(11) -0.0003(13) 0.0073(13)
C033 0.0304(16) 0.0456(16) 0.0230(14) -0.0104(12) -0.0001(12) -0.0020(13)
C034 0.0270(15) 0.0388(15) 0.0349(16) 0.0070(12) -0.0004(12) -0.0088(12)
C035 0.043(2) 0.0475(18) 0.0393(18) 0.0120(14) -0.0009(15) 0.0031(15)
C036 0.0372(19) 0.0480(18) 0.0357(17) 0.0135(14) -0.0132(14) -0.0110(14)
C037 0.0267(16) 0.0483(18) 0.0451(18) -0.0154(14) 0.0078(14) 0.0053(14)
C038 0.058(2) 0.0423(17) 0.0224(14) -0.0069(12) 0.0080(14) -0.0164(15)
C039 0.0419(19) 0.0494(17) 0.0243(14) 0.0070(13) 0.0036(13) 0.0116(14)
C03A 0.0362(18) 0.0475(18) 0.0355(16) 0.0138(14) -0.0090(13) 0.0017(14)
C03B 0.044(2) 0.0447(18) 0.0375(17) -0.0129(14) 0.0083(15) -0.0179(14)
C03C 0.0392(19) 0.0443(17) 0.0423(18) 0.0103(14) -0.0077(15) 0.0048(14)
C03D 0.0290(17) 0.0379(16) 0.0522(19) -0.0140(14) 0.0061(14) 0.0000(13)
C03E 0.0334(18) 0.0416(16) 0.0452(18) -0.0148(14) -0.0019(14) 0.0041(13)
C03F 0.042(2) 0.0428(17) 0.0436(18) 0.0133(14) 0.0047(15) -0.0061(14)
C03G 0.0409(19) 0.0443(17) 0.0368(17) 0.0176(13) -0.0063(14) -0.0037(14)
C03H 0.045(2) 0.0434(17) 0.0441(18) -0.0058(14) 0.0091(16) -0.0143(15)
C03I 0.0402(19) 0.0396(16) 0.0414(17) -0.0096(14) 0.0139(15) -0.0154(14)
C03J 0.058(2) 0.0384(16) 0.0302(16) 0.0112(13) 0.0128(15) 0.0104(15)
C03K 0.0390(17) 0.0310(13) 0.0212(13) -0.0022(11) 0.0095(12) 0.0041(12)
C03L 0.0287(16) 0.0382(16) 0.0487(18) -0.0146(14) 0.0075(14) -0.0012(13)
C03M 0.047(2) 0.0436(17) 0.0360(17) -0.0105(14) -0.0066(15) -0.0072(15)
C03N 0.0414(19) 0.0483(18) 0.0418(18) -0.0174(14) 0.0054(15) -0.0119(15)
C03O 0.0337(18) 0.0486(18) 0.0440(18) 0.0028(14) 0.0035(15) -0.0015(14)
C03P 0.047(2) 0.0454(17) 0.0370(17) -0.0089(13) 0.0221(15) -0.0117(14)
C03Q 0.049(2) 0.0364(16) 0.0280(15) -0.0001(12) 0.0192(14) -0.0103(14)
C03R 0.0339(18) 0.0509(18) 0.0375(17) 0.0047(14) -0.0005(14) 0.0066(14)
C03S 0.060(2) 0.0508(19) 0.0257(15) -0.0081(14) 0.0109(15) -0.0180(17)
C03T 0.0273(16) 0.0450(17) 0.0444(18) 0.0136(14) 0.0035(14) 0.0075(13)
C03U 0.0293(17) 0.0531(19) 0.0440(18) -0.0097(14) 0.0096(14) -0.0046(14)
C03V 0.0375(18) 0.0482(18) 0.0337(16) 0.0061(13) 0.0068(14) 0.0052(14)
C03W 0.0388(19) 0.0513(18) 0.0360(17) 0.0094(14) 0.0036(14) 0.0112(15)
C03X 0.0411(18) 0.0370(15) 0.0211(13) 0.0005(11) 0.0069(12) -0.0111(13)
C03Y 0.0240(16) 0.0460(18) 0.078(3) -0.0240(17) 0.0072(16) 0.0036(13)
C03Z 0.0361(17) 0.0306(14) 0.0330(15) 0.0060(12) 0.0168(13) 0.0046(12)
C040 0.043(2) 0.0552(19) 0.0237(15) 0.0016(13) 0.0046(13) -0.0176(16)
C041 0.0407(18) 0.0446(16) 0.0228(14) 0.0061(12) 0.0150(13) 0.0092(13)
C042 0.046(2) 0.0443(17) 0.0388(18) 0.0127(14) 0.0007(15) 0.0043(15)
C043 0.041(2) 0.0453(19) 0.073(3) -0.0224(17) 0.0046(18) 0.0075(15)
C044 0.0318(18) 0.082(2) 0.0304(16) 0.0231(16) -0.0050(14) -0.0139(17)
C045 0.0395(18) 0.0381(16) 0.0332(15) -0.0111(12) 0.0129(13) -0.0131(13)
C046 0.061(2) 0.0327(15) 0.0461(19) 0.0037(14) 0.0341(18) 0.0065(15)
C047 0.0254(17) 0.0479(19) 0.092(3) 0.0327(19) 0.0013(18) -0.0055(14)
C048 0.054(2) 0.0274(14) 0.0462(18) 0.0131(13) 0.0110(16) -0.0017(13)
C049 0.0303(18) 0.057(2) 0.063(2) 0.0078(18) -0.0051(16) 0.0032(15)
C04A 0.052(2) 0.0532(18) 0.0136(13) 0.0080(12) 0.0034(13) -0.0168(15)
C04B 0.053(2) 0.0409(16) 0.0257(14) -0.0027(12) 0.0201(14) -0.0030(14)
C04C 0.0254(17) 0.0444(18) 0.090(3) -0.0423(19) 0.0089(17) 0.0015(14)
C04D 0.0318(18) 0.069(2) 0.049(2) 0.0096(17) 0.0021(15) 0.0127(16)
C04E 0.0338(18) 0.0494(19) 0.0470(19) 0.0094(15) 0.0004(15) 0.0143(14)
C04F 0.0275(18) 0.080(3) 0.062(2) 0.036(2) -0.0058(16) -0.0207(17)
C04G 0.0340(19) 0.087(3) 0.045(2) 0.0105(18) 0.0035(16) 0.0209(18)
C04H 0.054(2) 0.0268(15) 0.072(2) -0.0161(15) 0.0370(19) -0.0068(14)
C04I 0.0257(17) 0.097(3) 0.0321(17) 0.0310(17) -0.0017(13) -0.0051(17)
C04J 0.082(3) 0.0429(18) 0.0339(17) -0.0134(14) 0.0320(19) -0.0165(18)
C04K 0.093(3) 0.0336(17) 0.045(2) -0.0122(15) -0.012(2) -0.0117(19)
C04L 0.039(2) 0.082(3) 0.0403(19) 0.0102(17) 0.0066(16) 0.0207(18)
C04M 0.0262(17) 0.0442(18) 0.091(3) 0.0337(18) 0.0014(18) -0.0056(14)
C04N 0.050(2) 0.0373(15) 0.0283(15) -0.0084(12) 0.0192(14) -0.0156(14)
C04O 0.058(3) 0.083(3) 0.045(2) -0.0211(19) 0.0051(18) 0.022(2)
C04P 0.070(2) 0.0458(18) 0.0365(17) 0.0099(14) 0.0253(17) 0.0314(17)
C04Q 0.061(2) 0.0529(19) 0.0294(16) -0.0002(14) 0.0036(15) 0.0341(17)
C04R 0.038(2) 0.055(2) 0.082(3) 0.049(2) -0.0188(18) -0.0128(16)
C04S 0.072(2) 0.0458(17) 0.0117(13) -0.0083(12) 0.0077(14) 0.0010(16)
C04T 0.0247(18) 0.090(3) 0.061(2) 0.032(2) -0.0067(16) -0.0150(18)
C04U 0.051(2) 0.104(3) 0.043(2) -0.021(2) 0.0182(18) 0.006(2)
C04V 0.070(3) 0.0407(18) 0.0423(19) -0.0091(14) 0.0070(18) -0.0135(17)
C04W 0.039(2) 0.155(5) 0.043(2) -0.033(2) 0.0130(18) -0.036(3)
C04X 0.034(2) 0.065(2) 0.100(3) 0.057(2) -0.027(2) -0.0195(17)
C04Y 0.046(2) 0.148(4) 0.043(2) -0.022(2) 0.0229(19) -0.043(3)
C04Z 0.208(7) 0.103(4) 0.092(4) 0.048(3) 0.103(4) 0.104(4)
C050 0.0193(19) 0.066(3) 0.315(9) 0.120(4) 0.003(3) 0.0021(18)
C051 0.021(2) 0.065(3) 0.341(10) 0.121(4) 0.024(3) 0.0085(19)
C052 0.244(8) 0.114(4) 0.093(4) 0.052(3) 0.116(5) 0.124(5)
C053 0.042(3) 0.127(5) 0.219(7) 0.108(5) -0.020(4) -0.039(3)
C054 0.057(3) 0.130(5) 0.237(9) 0.124(6) -0.043(4) -0.041(3)

loop_
_atom_type_symbol
_atom_type_description
_atom_type_scat_dispersion_real
_atom_type_scat_dispersion_imag
_atom_type_scat_source
C C 0.0033 0.0016 'International Tables Vol C Tables 4.2.6.8 and 6.1.1.4'
H H 0.0000 0.0000 'International Tables Vol C Tables 4.2.6.8 and 6.1.1.4'

loop_
_geom_angle_atom_site_label_1
_geom_angle_atom_site_label_2
_geom_angle_atom_site_label_3
_geom_angle
_geom_angle_site_symmetry_1
_geom_angle_site_symmetry_3
_geom_angle_publ_flag
C028 C001 C004 121.7(2) . . ?
C028 C001 C02C 117.3(2) . . ?
C02C C001 C004 121.0(2) . . ?
C015 C002 C018 117.9(3) . . ?
C015 C002 C01G 122.0(3) . . ?
C018 C002 C01G 118.2(2) . . ?
C004 C003 C00F 119.6(2) . . ?
C004 C003 C00S 118.5(2) . . ?
C00F C003 C00S 121.9(2) . . ?
C003 C004 C001 121.3(2) . . ?
C003 C004 C006 120.0(2) . . ?
C006 C004 C001 118.6(2) . . ?
C00C C005 C00U 118.9(2) . . ?
C00C C005 C014 119.5(2) . . ?
C014 C005 C00U 121.6(2) . . ?
C004 C006 C00I 117.7(2) . . ?
C007 C006 C004 121.0(2) . . ?
C007 C006 C00I 120.9(2) . . ?
C006 C007 C00T 119.4(2) . . ?
C006 C007 C01U 119.3(2) . . ?
C01U C007 C00T 121.3(2) . . ?
C00B C008 C014 119.7(2) . . ?
C00B C008 C018 123.0(2) . . ?
C014 C008 C018 117.3(2) . . ?
C00Q C009 C00L 118.3(2) . . ?
C00Q C009 C00X 117.7(2) . . ?
C00X C009 C00L 121.9(2) . . ?
C00L C00A C01U 118.2(2) . . ?
C01R C00A C00L 118.2(2) . . ?
C01R C00A C01U 123.3(2) . . ?
C008 C00B C02E 121.8(2) . . ?
C00G C00B C008 119.9(2) . . ?
C00G C00B C02E 118.0(2) . . ?
C005 C00C C00G 120.8(2) . . ?
C005 C00C C00Y 120.6(2) . . ?
C00G C00C C00Y 118.2(2) . . ?
C017 C00D C00P 122.6(2) . . ?
C026 C00D C00P 118.4(2) . . ?
C026 C00D C017 117.6(3) . . ?
C02P C00E C01S 121.3(2) . . ?
C02Y C00E C01S 122.3(2) . . ?
C02Y C00E C02P 116.5(2) . . ?
C003 C00F C00Q 122.7(2) . . ?
C003 C00F C01U 119.9(2) . . ?
C01U C00F C00Q 117.3(2) . . ?
C00B C00G C00C 120.2(2) . . ?
C00B C00G C00K 121.3(2) . . ?
C00C C00G C00K 118.2(2) . . ?
C01C C00H C01Q 116.8(3) . . ?
C01C C00H C023 120.9(3) . . ?
C01Q C00H C023 121.6(2) . . ?
C02D C00I C006 119.0(2) . . ?
C02X C00I C006 123.6(2) . . ?
C02X C00I C02D 117.3(2) . . ?
C011 C00J C00O 120.7(2) . . ?
C011 C00J C01T 117.1(2) . . ?
C01T C00J C00O 121.3(2) . . ?
C04R C00K C00G 123.8(2) . . ?
C050 C00K C00G 120.8(3) . . ?
C050 C00K C04R 115.2(3) . . ?
C00A C00L C009 118.1(2) . . ?
C00A C00L C01D 118.2(2) . . ?
C01D C00L C009 121.5(2) . . ?
C02L C00M C01W 119.4(3) . . ?
C044 C00M C01W 123.7(3) . . ?
C044 C00M C02L 116.9(2) . . ?
C017 C00N C00O 120.8(2) . . ?
C00N C00O C00J 123.6(2) . . ?
C00N C00O C02M 116.7(2) . . ?
C02M C00O C00J 119.0(2) . . ?
C01P C00P C00D 116.7(2) . . ?
C01P C00P C01Y 117.9(2) . . ?
C01Y C00P C00D 124.5(2) . . ?
C009 C00Q C00F 118.1(2) . . ?
C011 C00Q C009 118.4(2) . . ?
C011 C00Q C00F 123.4(2) . . ?
C01L C00R C01F 123.6(2) . . ?
C030 C00R C01F 119.3(3) . . ?
C030 C00R C01L 116.3(2) . . ?
C01B C00S C003 119.6(2) . . ?
C01B C00S C02W 117.9(2) . . ?
C02W C00S C003 122.5(2) . . ?
C01X C00T C007 119.5(2) . . ?
C02G C00T C007 121.6(2) . . ?
C02G C00T C01X 118.8(2) . . ?
C027 C00U C005 120.1(2) . . ?
C02K C00U C005 121.2(2) . . ?
C02K C00U C027 118.6(2) . . ?
C01Q C00V C01G 120.7(3) . . ?
C01C C00W C014 123.8(2) . . ?
C01G C00W C014 117.8(2) . . ?
C01G C00W C01C 118.2(2) . . ?
C01T C00X C009 121.3(3) . . ?
C031 C00Y C00C 121.8(2) . . ?
C04I C00Y C00C 120.2(3) . . ?
C04I C00Y C031 117.6(2) . . ?
C020 C00Z C013 117.3(2) . . ?
C020 C00Z C02F 117.7(3) . . ?
C02F C00Z C013 123.9(3) . . ?
C01I C010 C034 120.8(3) . . ?
C00J C011 C00Q 122.3(2) . . ?
C01P C012 C01H 120.8(3) . . ?
C01A C013 C00Z 122.7(3) . . ?
C02H C013 C00Z 119.0(2) . . ?
C02H C013 C01A 116.8(3) . . ?
C005 C014 C008 119.7(2) . . ?
C005 C014 C00W 122.0(2) . . ?
C008 C014 C00W 118.0(2) . . ?
C02T C015 C002 121.2(3) . . ?
C01R C016 C01Z 117.8(2) . . ?
C01R C016 C022 119.6(3) . . ?
C01Z C016 C022 121.2(2) . . ?
C00N C017 C00D 121.4(3) . . ?
C002 C018 C008 118.5(2) . . ?
C002 C018 C01E 118.3(2) . . ?
C01E C018 C008 123.0(2) . . ?
C021 C019 C029 116.7(3) . . ?
C02J C019 C021 117.8(3) . . ?
C02J C019 C029 123.9(3) . . ?
C01L C01A C013 121.7(3) . . ?
C00S C01B C039 121.1(3) . . ?
C00H C01C C00W 122.2(3) . . ?
C01Z C01D C00L 120.6(3) . . ?
C01F C01E C018 121.7(2) . . ?
C01E C01F C00R 120.6(2) . . ?
C01E C01F C02T 117.6(2) . . ?
C02T C01F C00R 120.9(2) . . ?
C00V C01G C002 121.4(2) . . ?
C00W C01G C002 118.3(2) . . ?
C00W C01G C00V 118.1(2) . . ?
C012 C01H C01M 116.6(2) . . ?
C01N C01H C012 117.7(2) . . ?
C01N C01H C01M 124.1(2) . . ?
C010 C01I C03T 121.1(3) . . ?
C033 C01J C025 121.1(2) . . ?
C03P C01J C025 122.2(3) . . ?
C03P C01J C033 116.7(2) . . ?
C02B C01K C034 123.2(3) . . ?
C04M C01K C02B 116.5(3) . . ?
C04M C01K C034 118.7(3) . . ?
C01A C01L C00R 120.8(2) . . ?
C02Z C01M C01H 119.7(3) . . ?
C02Z C01M C03E 117.0(3) . . ?
C03E C01M C01H 121.2(2) . . ?
C01Y C01N C01H 121.4(2) . . ?
C04X C01O C02Q 122.8(3) . . ?
C051 C01O C02Q 123.0(3) . . ?
C051 C01O C04X 114.2(3) . . ?
C00P C01P C012 121.2(2) . . ?
C00V C01Q C00H 121.0(3) . . ?
C016 C01R C00A 121.5(3) . . ?
C03K C01S C00E 110.3(2) . . ?
C03K C01S C04H 107.6(2) . . ?
C03K C01S C04Q 110.1(2) . . ?
C04H C01S C00E 111.7(2) . . ?
C04Q C01S C00E 109.1(2) . . ?
C04Q C01S C04H 108.0(3) . . ?
C00X C01T C00J 120.4(2) . . ?
C007 C01U C00A 122.1(2) . . ?
C00F C01U C007 119.9(2) . . ?
C00F C01U C00A 117.7(2) . . ?
C02R C01V C01X 119.6(3) . . ?
C00M C01W C03X 108.2(2) . . ?
C04A C01W C00M 112.3(2) . . ?
C04A C01W C03X 107.9(2) . . ?
C04B C01W C00M 109.8(2) . . ?
C04B C01W C03X 109.4(2) . . ?
C04B C01W C04A 109.2(2) . . ?
C00T C01X C01V 120.6(3) . . ?
C01N C01Y C00P 120.4(3) . . ?
C01D C01Z C016 120.5(3) . . ?
C00Z C020 C021 121.5(2) . . ?
C019 C021 C020 120.6(3) . . ?
C032 C022 C016 123.0(2) . . ?
C03Y C022 C016 118.1(3) . . ?
C03Y C022 C032 117.6(3) . . ?
C02A C023 C00H 123.4(3) . . ?
C047 C023 C00H 118.8(3) . . ?
C047 C023 C02A 116.8(3) . . ?
C02E C024 C03S 119.4(3) . . ?
C041 C025 C01J 112.2(2) . . ?
C041 C025 C04S 108.8(2) . . ?
C04P C025 C01J 107.9(2) . . ?
C04P C025 C041 108.7(3) . . ?
C04P C025 C04S 108.5(3) . . ?
C04S C025 C01J 110.6(2) . . ?
C00D C026 C02M 120.7(2) . . ?
C02U C027 C00U 120.2(3) . . ?
C001 C028 C02P 121.0(2) . . ?
C02I C029 C019 118.9(3) . . ?
C036 C029 C019 122.0(3) . . ?
C036 C029 C02I 117.2(3) . . ?
C023 C02A C02B 121.1(3) . . ?
C02A C02B C01K 121.2(3) . . ?
C001 C02C C02Y 121.6(3) . . ?
C033 C02D C00I 121.1(3) . . ?
C024 C02E C00B 120.5(2) . . ?
C03Z C02E C00B 120.3(3) . . ?
C03Z C02E C024 119.1(3) . . ?
C02J C02F C00Z 120.4(3) . . ?
C02S C02G C00T 120.7(3) . . ?
C030 C02H C013 121.2(3) . . ?
C03F C02I C029 121.1(3) . . ?
C02F C02J C019 121.2(3) . . ?
C00U C02K C040 121.1(3) . . ?
C031 C02L C00M 121.5(3) . . ?
C026 C02M C00O 121.6(3) . . ?
C03I C02N C03D 121.8(3) . . ?
C02V C02O C03L 123.3(3) . . ?
C04C C02O C02V 118.0(3) . . ?
C04C C02O C03L 117.4(3) . . ?
C028 C02P C00E 121.8(3) . . ?
C045 C02Q C01O 110.7(2) . . ?
C048 C02Q C01O 110.7(2) . . ?
C048 C02Q C045 107.7(2) . . ?
C04N C02Q C01O 109.4(2) . . ?
C04N C02Q C045 109.5(2) . . ?
C04N C02Q C048 108.8(2) . . ?
C01V C02R C02S 119.8(3) . . ?
C02G C02S C02R 120.5(3) . . ?
C015 C02T C01F 120.4(2) . . ?
C027 C02U C038 120.4(3) . . ?
C032 C02V C02O 120.3(3) . . ?
C00S C02W C03Q 120.9(3) . . ?
C00I C02X C03P 121.7(3) . . ?
C00E C02Y C02C 121.8(3) . . ?
C043 C02Z C01M 121.5(3) . . ?
C02H C030 C00R 122.2(3) . . ?
C00Y C031 C02L 120.5(3) . . ?
C02V C032 C022 121.2(3) . . ?
C02D C033 C01J 121.6(3) . . ?
C010 C034 C01K 122.7(3) . . ?
C04F C034 C010 117.4(3) . . ?
C04F C034 C01K 118.6(3) . . ?
C04E C035 C042 121.4(3) . . ?
C029 C036 C03A 121.2(3) . . ?
C03U C037 C03L 121.0(3) . . ?
C040 C038 C02U 119.4(3) . . ?
C03J C039 C01B 120.0(3) . . ?
C036 C03A C03G 120.7(3) . . ?
C04U C03B C04V 121.8(3) . . ?
C04W C03B C04U 115.6(4) . . ?
C04W C03B C04V 121.2(4) . . ?
C042 C03C C03G 122.0(3) . . ?
C049 C03C C03G 119.8(3) . . ?
C049 C03C C042 116.4(3) . . ?
C02N C03D C03L 120.8(3) . . ?
C03N C03E C01M 120.9(3) . . ?
C02I C03F C03G 121.1(3) . . ?
C03A C03G C03C 121.3(3) . . ?
C03F C03G C03A 117.1(3) . . ?
C03F C03G C03C 119.7(3) . . ?
C04O C03H C03I 120.1(3) . . ?
C04Y C03H C03I 123.0(3) . . ?
C04Y C03H C04O 115.5(3) . . ?
C02N C03I C03H 124.0(3) . . ?
C02N C03I C03U 117.0(3) . . ?
C03U C03I C03H 117.9(3) . . ?
C039 C03J C03Q 120.3(3) . . ?
C037 C03L C02O 118.0(3) . . ?
C037 C03L C03D 117.4(3) . . ?
C03D C03L C02O 123.0(3) . . ?
C03N C03M C04K 119.7(3) . . ?
C043 C03M C03N 117.1(3) . . ?
C043 C03M C04K 121.0(3) . . ?
C03E C03N C03M 120.7(3) . . ?
C03V C03O C03R 122.1(3) . . ?
C01J C03P C02X 121.6(3) . . ?
C03J C03Q C02W 119.8(3) . . ?
C03O C03R C03T 119.4(3) . . ?
C04L C03R C03O 115.8(3) . . ?
C04L C03R C03T 123.4(3) . . ?
C04J C03S C024 120.7(3) . . ?
C01I C03T C03R 124.2(3) . . ?
C01I C03T C04T 117.5(3) . . ?
C04T C03T C03R 117.1(3) . . ?
C037 C03U C03I 121.4(3) . . ?
C03O C03V C03W 120.4(3) . . ?
C03V C03W C04E 119.3(3) . . ?
C04G C03W C03V 116.7(3) . . ?
C04G C03W C04E 122.4(3) . . ?
C04C C03Y C022 120.5(3) . . ?
C046 C03Z C02E 120.6(3) . . ?
C038 C040 C02K 120.2(3) . . ?
C035 C042 C03C 121.2(3) . . ?
C02Z C043 C03M 120.7(3) . . ?
C00M C044 C04I 122.0(3) . . ?
C04J C046 C03Z 120.2(3) . . ?
C04M C047 C023 121.4(3) . . ?
C04D C049 C03C 121.2(3) . . ?
C03Y C04C C02O 121.7(3) . . ?
C049 C04D C04E 121.1(3) . . ?
C035 C04E C03W 123.4(3) . . ?
C035 C04E C04D 117.0(3) . . ?
C04D C04E C03W 118.0(3) . . ?
C04T C04F C034 121.3(3) . . ?
C03W C04G C04L 121.7(3) . . ?
C00Y C04I C044 121.5(3) . . ?
C03S C04J C046 119.9(3) . . ?
C052 C04K C03M 122.4(5) . . ?
C052 C04K C054 113.5(4) . . ?
C054 C04K C03M 122.4(4) . . ?
C03R C04L C04G 121.0(3) . . ?
C01K C04M C047 121.7(3) . . ?
C04U C04O C03H 122.0(4) . . ?
C00K C04R C04X 121.9(3) . . ?
C04F C04T C03T 121.1(3) . . ?
C04O C04U C03B 121.5(3) . . ?
C04Z C04V C03B 121.2(4) . . ?
C04Z C04V C053 115.5(4) . . ?
C053 C04V C03B 121.6(4) . . ?
C03B C04W C04Y 121.9(4) . . ?
C01O C04X C04R 123.8(3) . . ?
C03H C04Y C04W 121.1(3) . . ?
C04V C04Z C052 121.4(5) . . ?
C00K C050 C051 121.8(4) . . ?
C01O C051 C050 123.1(3) . . ?
C04K C052 C04Z 124.0(5) . . ?
C04V C053 C054 121.6(5) . . ?
C04K C054 C053 122.1(5) . . ?

loop_
_geom_bond_atom_site_label_1
_geom_bond_atom_site_label_2
_geom_bond_distance
_geom_bond_site_symmetry_2
_geom_bond_publ_flag
C001 C004 1.497(3) . ?
C001 C028 1.377(4) . ?
C001 C02C 1.380(4) . ?
C002 C015 1.401(4) . ?
C002 C018 1.407(4) . ?
C002 C01G 1.460(4) . ?
C003 C004 1.406(3) . ?
C003 C00F 1.414(3) . ?
C003 C00S 1.492(3) . ?
C004 C006 1.412(3) . ?
C005 C00C 1.394(3) . ?
C005 C00U 1.493(4) . ?
C005 C014 1.420(3) . ?
C006 C007 1.392(3) . ?
C006 C00I 1.506(3) . ?
C007 C00T 1.504(3) . ?
C007 C01U 1.421(3) . ?
C008 C00B 1.412(4) . ?
C008 C014 1.421(4) . ?
C008 C018 1.477(3) . ?
C009 C00L 1.459(4) . ?
C009 C00Q 1.404(4) . ?
C009 C00X 1.408(4) . ?
C00A C00L 1.408(4) . ?
C00A C01R 1.407(4) . ?
C00A C01U 1.476(3) . ?
C00B C00G 1.398(3) . ?
C00B C02E 1.504(4) . ?
C00C C00G 1.406(4) . ?
C00C C00Y 1.510(3) . ?
C00D C00P 1.492(4) . ?
C00D C017 1.388(3) . ?
C00D C026 1.381(4) . ?
C00E C01S 1.540(3) . ?
C00E C02P 1.396(4) . ?
C00E C02Y 1.370(4) . ?
C00F C00Q 1.483(3) . ?
C00F C01U 1.420(3) . ?
C00G C00K 1.506(3) . ?
C00H C01C 1.394(4) . ?
C00H C01Q 1.409(4) . ?
C00H C023 1.485(4) . ?
C00I C02D 1.391(4) . ?
C00I C02X 1.360(4) . ?
C00J C00O 1.481(4) . ?
C00J C011 1.390(3) . ?
C00J C01T 1.405(4) . ?
C00K C04R 1.348(4) . ?
C00K C050 1.330(4) . ?
C00L C01D 1.408(4) . ?
C00M C01W 1.532(3) . ?
C00M C02L 1.392(4) . ?
C00M C044 1.357(4) . ?
C00N C00O 1.393(4) . ?
C00N C017 1.387(4) . ?
C00O C02M 1.397(4) . ?
C00P C01P 1.385(4) . ?
C00P C01Y 1.400(3) . ?
C00Q C011 1.397(3) . ?
C00R C01F 1.484(4) . ?
C00R C01L 1.401(4) . ?
C00R C030 1.393(4) . ?
C00S C01B 1.391(4) . ?
C00S C02W 1.394(4) . ?
C00T C01X 1.396(4) . ?
C00T C02G 1.393(4) . ?
C00U C027 1.399(4) . ?
C00U C02K 1.386(4) . ?
C00V C01G 1.409(4) . ?
C00V C01Q 1.373(4) . ?
C00W C014 1.473(3) . ?
C00W C01C 1.409(4) . ?
C00W C01G 1.406(4) . ?
C00X C01T 1.371(4) . ?
C00Y C031 1.384(4) . ?
C00Y C04I 1.367(4) . ?
C00Z C013 1.483(4) . ?
C00Z C020 1.381(4) . ?
C00Z C02F 1.404(4) . ?
C010 C01I 1.385(4) . ?
C010 C034 1.398(4) . ?
C012 C01H 1.393(4) . ?
C012 C01P 1.387(4) . ?
C013 C01A 1.396(4) . ?
C013 C02H 1.387(4) . ?
C015 C02T 1.378(4) . ?
C016 C01R 1.394(4) . ?
C016 C01Z 1.400(4) . ?
C016 C022 1.484(4) . ?
C018 C01E 1.413(4) . ?
C019 C021 1.393(4) . ?
C019 C029 1.490(4) . ?
C019 C02J 1.391(4) . ?
C01A C01L 1.390(4) . ?
C01B C039 1.393(4) . ?
C01D C01Z 1.377(4) . ?
C01E C01F 1.388(3) . ?
C01F C02T 1.400(4) . ?
C01H C01M 1.497(4) . ?
C01H C01N 1.388(4) . ?
C01I C03T 1.385(4) . ?
C01J C025 1.536(3) . ?
C01J C033 1.387(4) . ?
C01J C03P 1.378(4) . ?
C01K C02B 1.401(4) . ?
C01K C034 1.485(4) . ?
C01K C04M 1.382(5) . ?
C01M C02Z 1.383(4) . ?
C01M C03E 1.385(4) . ?
C01N C01Y 1.385(4) . ?
C01O C02Q 1.541(3) . ?
C01O C04X 1.347(4) . ?
C01O C051 1.315(5) . ?
C01S C03K 1.526(3) . ?
C01S C04H 1.530(4) . ?
C01S C04Q 1.530(4) . ?
C01V C01X 1.401(4) . ?
C01V C02R 1.387(5) . ?
C01W C03X 1.533(4) . ?
C01W C04A 1.531(4) . ?
C01W C04B 1.531(4) . ?
C020 C021 1.392(4) . ?
C022 C032 1.408(4) . ?
C022 C03Y 1.397(4) . ?
C023 C02A 1.393(4) . ?
C023 C047 1.390(4) . ?
C024 C02E 1.398(4) . ?
C024 C03S 1.400(4) . ?
C025 C041 1.529(4) . ?
C025 C04P 1.524(4) . ?
C025 C04S 1.536(4) . ?
C026 C02M 1.388(4) . ?
C027 C02U 1.391(4) . ?
C028 C02P 1.388(4) . ?
C029 C02I 1.392(4) . ?
C029 C036 1.385(5) . ?
C02A C02B 1.394(4) . ?
C02C C02Y 1.389(4) . ?
C02D C033 1.381(4) . ?
C02E C03Z 1.390(4) . ?
C02F C02J 1.391(4) . ?
C02G C02S 1.380(4) . ?
C02H C030 1.379(4) . ?
C02I C03F 1.388(4) . ?
C02K C040 1.389(4) . ?
C02L C031 1.389(4) . ?
C02N C03D 1.389(4) . ?
C02N C03I 1.381(5) . ?
C02O C02V 1.396(4) . ?
C02O C03L 1.483(4) . ?
C02O C04C 1.392(5) . ?
C02Q C045 1.537(4) . ?
C02Q C048 1.537(4) . ?
C02Q C04N 1.532(4) . ?
C02R C02S 1.391(5) . ?
C02U C038 1.392(5) . ?
C02V C032 1.394(4) . ?
C02W C03Q 1.399(4) . ?
C02X C03P 1.389(4) . ?
C02Z C043 1.377(5) . ?
C034 C04F 1.393(4) . ?
C035 C042 1.391(5) . ?
C035 C04E 1.382(5) . ?
C036 C03A 1.394(5) . ?
C037 C03L 1.396(4) . ?
C037 C03U 1.383(4) . ?
C038 C040 1.381(5) . ?
C039 C03J 1.372(5) . ?
C03A C03G 1.397(5) . ?
C03B C04U 1.380(5) . ?
C03B C04V 1.496(5) . ?
C03B C04W 1.363(5) . ?
C03C C03G 1.488(5) . ?
C03C C042 1.402(5) . ?
C03C C049 1.396(5) . ?
C03D C03L 1.397(4) . ?
C03E C03N 1.381(5) . ?
C03F C03G 1.389(5) . ?
C03H C03I 1.475(5) . ?
C03H C04O 1.380(5) . ?
C03H C04Y 1.370(6) . ?
C03I C03U 1.400(4) . ?
C03J C03Q 1.373(5) . ?
C03M C03N 1.397(5) . ?
C03M C043 1.379(5) . ?
C03M C04K 1.482(5) . ?
C03O C03R 1.405(5) . ?
C03O C03V 1.375(5) . ?
C03R C03T 1.479(4) . ?
C03R C04L 1.387(5) . ?
C03S C04J 1.372(5) . ?
C03T C04T 1.400(5) . ?
C03V C03W 1.397(5) . ?
C03W C04E 1.484(5) . ?
C03W C04G 1.385(5) . ?
C03Y C04C 1.387(4) . ?
C03Z C046 1.387(4) . ?
C044 C04I 1.386(4) . ?
C046 C04J 1.380(5) . ?
C047 C04M 1.390(5) . ?
C049 C04D 1.391(5) . ?
C04D C04E 1.402(5) . ?
C04F C04T 1.369(5) . ?
C04G C04L 1.388(5) . ?
C04K C052 1.332(7) . ?
C04K C054 1.355(7) . ?
C04O C04U 1.366(6) . ?
C04R C04X 1.362(4) . ?
C04V C04Z 1.338(6) . ?
C04V C053 1.344(7) . ?
C04W C04Y 1.391(6) . ?
C04Z C052 1.384(6) . ?
C050 C051 1.407(5) . ?
C053 C054 1.404(7) . ?

loop_
_platon_squeeze_void_nr
_platon_squeeze_void_average_x
_platon_squeeze_void_average_y
_platon_squeeze_void_average_z
_platon_squeeze_void_volume
_platon_squeeze_void_count_electrons
_platon_squeeze_void_content
1 0.000 0.162 0.445 753 102 ' '
2 -0.024 0.194 0.947 240 18 ' '
3 -0.049 0.338 -0.055 752 102 ' '
4 0.009 0.306 0.447 240 18 ' '
5 0.000 0.662 0.445 753 102 ' '
6 0.008 0.694 0.947 240 18 ' '
7 -0.019 0.838 -0.055 752 102 ' '
8 -0.023 0.806 0.447 240 18 ' '
